data_1560697
loop_
_publ_author_name
'Ar\?ic\?i, M\"ursel'
'Ye\,silel, Okan Zafer'
'Ta\,s, Murat'

_publ_section_title
;
 Cd(II)-coordination polymers based on tetracarboxylic acid and diverse
 bis(imidazole) ligands: Synthesis, structural diversity and
 photoluminescence properties
;
_journal_name_full 'Journal of Solid State Chemistry'
_journal_page_first 146
_journal_page_last 151
_journal_paper_doi 10.1016/j.jssc.2016.10.015
_journal_volume 245
_journal_year 2017
_chemical_absolute_configuration unk
_chemical_formula_moiety 'C34 H28 Cd2 N6 O8, C3 H7 N O, H2 O'
_chemical_formula_sum 'C37 H37 Cd2 N7 O10'
_chemical_formula_weight 964.54
_space_group_crystal_system orthorhombic
_space_group_IT_number 19
_space_group_name_Hall 'P 2ac 2ab'
_space_group_name_H-M_alt 'P 21 21 21'
_atom_sites_solution_hydrogens geom
_atom_sites_solution_primary iterative
_atom_sites_solution_secondary difmap
_cell_angle_alpha 90.0(3)
_cell_angle_beta 90.0(4)
_cell_angle_gamma 90.0(2)
_cell_formula_units_Z 4
_cell_length_a 10.342(4)
_cell_length_b 15.079(4)
_cell_length_c 25.117(6)
_cell_measurement_reflns_used 9895
_cell_measurement_temperature 293(2)
_cell_measurement_theta_max 27.38
_cell_measurement_theta_min 2.39
_cell_volume 3917(2)
_computing_molecular_graphics 'Olex2 (Dolomanov et al., 2009)'
_computing_publication_material 'Olex2 (Dolomanov et al., 2009)'
_computing_structure_refinement 'ShelXL (Sheldrick, 2008)'
_computing_structure_solution
;
Superflip (Palatinus & Chapuis, 2007;Palatinus & van der Lee, 2008;
Palatinus et al., 2012)
;
_diffrn_ambient_temperature 293(2)
_diffrn_detector_area_resol_mean 8.3333
_diffrn_measured_fraction_theta_full 0.998
_diffrn_measured_fraction_theta_max 0.998
_diffrn_measurement_device_type 'Bruker APEX II QUAZAR three-circle diffractometer'
_diffrn_measurement_method '\f and \w scans'
_diffrn_radiation_monochromator graphite
_diffrn_radiation_type MoK\a
_diffrn_radiation_wavelength 0.71069
_diffrn_reflns_av_R_equivalents 0.0336
_diffrn_reflns_av_unetI/netI 0.0322
_diffrn_reflns_limit_h_max 13
_diffrn_reflns_limit_h_min -13
_diffrn_reflns_limit_k_max 17
_diffrn_reflns_limit_k_min -19
_diffrn_reflns_limit_l_max 32
_diffrn_reflns_limit_l_min -32
_diffrn_reflns_number 36523
_diffrn_reflns_theta_full 25.00
_diffrn_reflns_theta_max 27.47
_diffrn_reflns_theta_min 1.58
_diffrn_source 'fine-focus sealed tube'
_exptl_absorpt_coefficient_mu 1.151
_exptl_absorpt_correction_type none
_exptl_crystal_colour yellow
_exptl_crystal_colour_primary yellow
_exptl_crystal_density_diffrn 1.636
_exptl_crystal_density_method 'not measured'
_exptl_crystal_description block
_exptl_crystal_F_000 1936
_exptl_crystal_size_max 0.267
_exptl_crystal_size_mid 0.19
_exptl_crystal_size_min 0.154
_refine_diff_density_max 1.832
_refine_diff_density_min -4.680
_refine_diff_density_rms 0.241
_refine_ls_abs_structure_details 'Flack H D (1983), Acta Cryst. A39, 876-881'
_refine_ls_abs_structure_Flack 0.02(6)
_refine_ls_extinction_method none
_refine_ls_goodness_of_fit_ref 1.017
_refine_ls_hydrogen_treatment constr
_refine_ls_matrix_type full
_refine_ls_number_parameters 218
_refine_ls_number_reflns 8903
_refine_ls_number_restraints 4
_refine_ls_restrained_S_all 3.275
_refine_ls_R_factor_all 0.0771
_refine_ls_R_factor_gt 0.0722
_refine_ls_shift/su_max 0.000
_refine_ls_shift/su_mean 0.000
_refine_ls_structure_factor_coef Fsqd
_refine_ls_weighting_details 'calc w=1/[\s^2^(Fo^2^)+(0.0872P)^2^+64.4253P] where P=(Fo^2^+2Fc^2^)/3'
_refine_ls_weighting_scheme calc
_refine_ls_wR_factor_gt 0.1829
_refine_ls_wR_factor_ref 0.1876
_reflns_number_gt 8281
_reflns_number_total 8903
_reflns_threshold_expression >2sigma(I)
_cod_data_source_file 3_revised.cif
_cod_data_source_block ma1699
_cod_database_code 1560697

loop_
_space_group_symop_id
_space_group_symop_operation_xyz
1 'x, y, z'
2 '-x+1/2, -y, z+1/2'
3 'x+1/2, -y+1/2, -z'
4 '-x, y+1/2, -z+1/2'

loop_
_atom_site_label
_atom_site_type_symbol
_atom_site_fract_x
_atom_site_fract_y
_atom_site_fract_z
_atom_site_U_iso_or_equiv
_atom_site_adp_type
_atom_site_occupancy
_atom_site_calc_flag
_atom_site_disorder_assembly
_atom_site_disorder_group
_atom_site_refinement_flags_posn
Cd2 Cd -0.08788(14) 0.49974(13) 0.53666(6) 0.0116(4) Uani 1 d . . .
Cd1 Cd -0.32837(15) 0.50591(12) 0.45596(6) 0.0114(4) Uani 1 d . . .
O3 O 0.133(3) 0.0972(19) 0.4822(10) 0.0416(19) Uani 1 d . . .
O4 O 0.281(3) 0.0880(19) 0.4172(11) 0.0416(19) Uani 1 d . . .
O1 O -0.227(3) 0.4014(19) 0.4080(11) 0.0416(19) Uani 1 d . . .
C5 C 0.178(3) 0.117(2) 0.4371(13) 0.0275(11) Uani 1 d . . .
O2 O -0.083(3) 0.3940(19) 0.4741(11) 0.0416(19) Uani 1 d . . .
N2 N -0.713(2) 0.507(2) 0.3858(9) 0.028(5) Uani 1 d . . .
N5 N -0.062(3) 0.2616(18) 0.2391(11) 0.023(6) Uani 1 d . . .
C11 C 0.025(3) 0.195(2) 0.1002(14) 0.0275(11) Uani 1 d . . .
C14 C -0.140(3) 0.306(2) 0.0993(13) 0.0275(11) Uani 1 d . . .
C1 C -0.129(3) 0.370(2) 0.4296(14) 0.0275(11) Uani 1 d . . .
C2 C -0.054(3) 0.300(2) 0.4012(14) 0.0275(11) Uani 1 d . . .
N1 N -0.520(2) 0.5265(15) 0.4193(10) 0.019(5) Uani 1 d . . .
C4 C 0.102(3) 0.181(2) 0.4048(13) 0.0275(11) Uani 1 d . . .
C7 C 0.021(3) 0.234(2) 0.3209(13) 0.0275(11) Uani 1 d . . .
C15 C -0.142(3) 0.307(2) 0.1533(13) 0.0275(11) Uani 1 d . . .
H15 H -0.2011 0.3427 0.1711 0.033 Uiso 1 calc . . R
N6 N 0.028(3) 0.2248(18) 0.2634(10) 0.019(5) Uani 1 d . . .
C9 C -0.054(3) 0.255(2) 0.1827(14) 0.0275(11) Uani 1 d . . .
C10 C 0.032(3) 0.200(2) 0.1552(14) 0.0275(11) Uani 1 d . . .
H10 H 0.0934 0.1666 0.1737 0.033 Uiso 1 calc . . R
C22 C -0.837(3) 0.467(2) 0.3706(12) 0.0275(11) Uani 1 d . . .
H22A H -0.9069 0.5005 0.3863 0.033 Uiso 1 calc . . R
H22B H -0.8410 0.4068 0.3845 0.033 Uiso 1 calc . . R
C13 C -0.057(3) 0.248(2) 0.0725(14) 0.0275(11) Uani 1 d . . .
H13 H -0.0582 0.2459 0.0355 0.033 Uiso 1 calc . . R
C8 C -0.060(3) 0.294(2) 0.3458(14) 0.0275(11) Uani 1 d . . .
H8 H -0.1164 0.3287 0.3262 0.033 Uiso 1 calc . . R
C23 C -0.854(3) 0.464(2) 0.3100(12) 0.0275(11) Uani 1 d . . .
C24 C -0.968(3) 0.489(2) 0.2873(11) 0.0275(11) Uani 1 d . . .
H24 H -1.0349 0.5094 0.3086 0.033 Uiso 1 calc . . R
C28 C -0.753(3) 0.433(2) 0.2776(12) 0.0275(11) Uani 1 d . . .
H28 H -0.6764 0.4140 0.2931 0.033 Uiso 1 calc . . R
C6 C 0.103(3) 0.179(2) 0.3487(13) 0.0275(11) Uani 1 d . . .
H6 H 0.1589 0.1415 0.3305 0.033 Uiso 1 calc . . R
C19 C -0.616(3) 0.469(2) 0.4134(12) 0.0275(11) Uani 1 d . . .
C26 C -0.885(3) 0.459(2) 0.1993(13) 0.0275(11) Uani 1 d . . .
C3 C 0.023(3) 0.243(2) 0.4302(14) 0.0275(11) Uani 1 d . . .
H3 H 0.0220 0.2458 0.4671 0.033 Uiso 1 calc . . R
C21 C -0.675(3) 0.593(2) 0.3726(12) 0.0275(11) Uani 1 d . . .
H21 H -0.7225 0.6351 0.3535 0.033 Uiso 1 calc . . R
C20 C -0.557(3) 0.603(2) 0.3937(12) 0.0275(11) Uani 1 d . . .
H20 H -0.5065 0.6539 0.3913 0.033 Uiso 1 calc . . R
C25 C -0.984(3) 0.485(2) 0.2323(11) 0.0275(11) Uani 1 d . . .
H25 H -1.0637 0.4993 0.2176 0.033 Uiso 1 calc . . R
C29 C -0.898(3) 0.461(2) 0.1402(12) 0.0275(11) Uani 1 d . . .
H29A H -0.9072 0.4004 0.1273 0.033 Uiso 1 calc . . R
H29B H -0.9754 0.4932 0.1307 0.033 Uiso 1 calc . . R
C18 C -0.617(3) 0.374(2) 0.4322(13) 0.0275(11) Uani 1 d . . .
H18A H -0.6503 0.3364 0.4039 0.033 Uiso 1 calc . . R
H18B H -0.5297 0.3553 0.4400 0.033 Uiso 1 calc . . R
C27 C -0.768(3) 0.429(2) 0.2226(12) 0.0275(11) Uani 1 d . . .
H27 H -0.7014 0.4074 0.2013 0.033 Uiso 1 calc . . R
C17 C -0.699(3) 0.362(2) 0.4806(12) 0.0275(11) Uani 1 d . . .
H17A H -0.6735 0.4046 0.5072 0.041 Uiso 1 calc . . GR
H17B H -0.6881 0.3034 0.4943 0.041 Uiso 1 calc . . GR
H17C H -0.7882 0.3716 0.4715 0.041 Uiso 1 calc . . GR
O6 O 0.054(3) 0.0974(19) 0.0287(11) 0.0416(19) Uani 1 d . . .
C12 C 0.105(3) 0.126(2) 0.0702(14) 0.0275(11) Uani 1 d . . .
O5 O 0.211(3) 0.1048(19) 0.0902(11) 0.0416(19) Uani 1 d . . .
C16 C -0.223(3) 0.369(2) 0.0674(13) 0.0275(11) Uani 1 d . . .
O8 O -0.172(3) 0.3967(18) 0.0246(10) 0.0416(19) Uani 1 d . . .
O7 O -0.333(3) 0.3868(18) 0.0869(10) 0.0416(19) Uani 1 d . . D
N3 N -0.786(2) 0.502(2) 0.1142(9) 0.026(5) Uani 1 d . . .
C32 C -0.692(3) 0.463(2) 0.0860(12) 0.0275(11) Uani 1 d . . .
C30 C -0.779(3) 0.355(2) 0.0192(12) 0.0275(11) Uani 1 d . . .
H30A H -0.8655 0.3734 0.0274 0.041 Uiso 1 calc . . GR
H30B H -0.7789 0.2935 0.0093 0.041 Uiso 1 calc . . GR
H30C H -0.7461 0.3899 -0.0098 0.041 Uiso 1 calc . . GR
C31 C -0.693(3) 0.368(2) 0.0679(12) 0.0275(11) Uani 1 d . . .
H31A H -0.7244 0.3308 0.0966 0.033 Uiso 1 calc . . R
H31B H -0.6058 0.3498 0.0594 0.033 Uiso 1 calc . . R
C34 C -0.755(3) 0.590(2) 0.1209(12) 0.0275(11) Uani 1 d . . .
H34 H -0.8023 0.6332 0.1391 0.033 Uiso 1 calc . . R
N4 N -0.601(2) 0.5228(18) 0.0738(10) 0.0275(11) Uani 1 d . . .
C33 C -0.640(3) 0.602(2) 0.0954(16) 0.036(8) Uani 1 d . . .
H33 H -0.5953 0.6552 0.0930 0.043 Uiso 1 calc . . R
O10 O -0.4076(1) 0.4038(1) 0.2586(1) 0.0416(19) Uani 1 d . . D
C36 C -0.3701(1) 0.4874(1) 0.2726(1) 0.0275(11) Uani 1 d . . .
H36 H -0.3227 0.4872 0.3041 0.033 Uiso 1 calc . . R
C37 C -0.4250(1) 0.5827(1) 0.2000(1) 0.0275(11) Uani 1 d . . .
H37A H -0.3518 0.5988 0.1785 0.041 Uiso 1 calc . . GR
H37B H -0.4865 0.6303 0.2000 0.041 Uiso 1 calc . . GR
H37C H -0.4645 0.5303 0.1856 0.041 Uiso 1 calc . . GR
N7 N -0.3825(1) 0.5654(1) 0.2543(1) 0.0416(19) Uani 1 d . . .
C35 C -0.3483(1) 0.6453(1) 0.2850(1) 0.0275(11) Uani 1 d . . .
H35A H -0.3216 0.6283 0.3202 0.041 Uiso 1 calc . . DGR
H35B H -0.4222 0.6836 0.2874 0.041 Uiso 1 calc . . GR
H35C H -0.2789 0.6759 0.2676 0.041 Uiso 1 calc . . DGR
O9 O -0.4923(1) 0.3178(1) 0.1691(1) 0.0416(19) Uani 1 d . . D
H9A H -0.4454 0.3358 0.1435 0.062 Uiso 1 d . . G
H9B H -0.4642 0.3392 0.1982 0.062 Uiso 1 d . . G

loop_
_atom_site_aniso_label
_atom_site_aniso_U_11
_atom_site_aniso_U_22
_atom_site_aniso_U_33
_atom_site_aniso_U_23
_atom_site_aniso_U_13
_atom_site_aniso_U_12
Cd2 0.0112(7) 0.0140(8) 0.0096(7) -0.0010(8) 0.0004(5) -0.0001(8)
Cd1 0.0111(7) 0.0141(8) 0.0090(7) -0.0002(8) 0.0004(5) -0.0001(8)
O3 0.046(5) 0.047(5) 0.032(4) -0.001(3) -0.001(4) 0.017(4)
O4 0.046(5) 0.047(5) 0.032(4) -0.001(3) -0.001(4) 0.017(4)
O1 0.046(5) 0.047(5) 0.032(4) -0.001(3) -0.001(4) 0.017(4)
C5 0.027(2) 0.034(3) 0.022(2) 0.000(2) -0.001(2) 0.003(2)
O2 0.046(5) 0.047(5) 0.032(4) -0.001(3) -0.001(4) 0.017(4)
N2 0.017(10) 0.043(15) 0.023(10) 0.005(14) 0.002(8) -0.003(13)
N5 0.024(13) 0.027(13) 0.017(12) -0.002(10) 0.000(11) 0.011(11)
C11 0.027(2) 0.034(3) 0.022(2) 0.000(2) -0.001(2) 0.003(2)
C14 0.027(2) 0.034(3) 0.022(2) 0.000(2) -0.001(2) 0.003(2)
C1 0.027(2) 0.034(3) 0.022(2) 0.000(2) -0.001(2) 0.003(2)
C2 0.027(2) 0.034(3) 0.022(2) 0.000(2) -0.001(2) 0.003(2)
N1 0.011(10) 0.020(11) 0.025(11) 0.001(9) -0.004(9) 0.000(8)
C4 0.027(2) 0.034(3) 0.022(2) 0.000(2) -0.001(2) 0.003(2)
C7 0.027(2) 0.034(3) 0.022(2) 0.000(2) -0.001(2) 0.003(2)
C15 0.027(2) 0.034(3) 0.022(2) 0.000(2) -0.001(2) 0.003(2)
N6 0.019(12) 0.029(13) 0.009(11) 0.002(9) -0.001(9) 0.003(10)
C9 0.027(2) 0.034(3) 0.022(2) 0.000(2) -0.001(2) 0.003(2)
C10 0.027(2) 0.034(3) 0.022(2) 0.000(2) -0.001(2) 0.003(2)
C22 0.027(2) 0.034(3) 0.022(2) 0.000(2) -0.001(2) 0.003(2)
C13 0.027(2) 0.034(3) 0.022(2) 0.000(2) -0.001(2) 0.003(2)
C8 0.027(2) 0.034(3) 0.022(2) 0.000(2) -0.001(2) 0.003(2)
C23 0.027(2) 0.034(3) 0.022(2) 0.000(2) -0.001(2) 0.003(2)
C24 0.027(2) 0.034(3) 0.022(2) 0.000(2) -0.001(2) 0.003(2)
C28 0.027(2) 0.034(3) 0.022(2) 0.000(2) -0.001(2) 0.003(2)
C6 0.027(2) 0.034(3) 0.022(2) 0.000(2) -0.001(2) 0.003(2)
C19 0.027(2) 0.034(3) 0.022(2) 0.000(2) -0.001(2) 0.003(2)
C26 0.027(2) 0.034(3) 0.022(2) 0.000(2) -0.001(2) 0.003(2)
C3 0.027(2) 0.034(3) 0.022(2) 0.000(2) -0.001(2) 0.003(2)
C21 0.027(2) 0.034(3) 0.022(2) 0.000(2) -0.001(2) 0.003(2)
C20 0.027(2) 0.034(3) 0.022(2) 0.000(2) -0.001(2) 0.003(2)
C25 0.027(2) 0.034(3) 0.022(2) 0.000(2) -0.001(2) 0.003(2)
C29 0.027(2) 0.034(3) 0.022(2) 0.000(2) -0.001(2) 0.003(2)
C18 0.027(2) 0.034(3) 0.022(2) 0.000(2) -0.001(2) 0.003(2)
C27 0.027(2) 0.034(3) 0.022(2) 0.000(2) -0.001(2) 0.003(2)
C17 0.027(2) 0.034(3) 0.022(2) 0.000(2) -0.001(2) 0.003(2)
O6 0.046(5) 0.047(5) 0.032(4) -0.001(3) -0.001(4) 0.017(4)
C12 0.027(2) 0.034(3) 0.022(2) 0.000(2) -0.001(2) 0.003(2)
O5 0.046(5) 0.047(5) 0.032(4) -0.001(3) -0.001(4) 0.017(4)
C16 0.027(2) 0.034(3) 0.022(2) 0.000(2) -0.001(2) 0.003(2)
O8 0.046(5) 0.047(5) 0.032(4) -0.001(3) -0.001(4) 0.017(4)
O7 0.046(5) 0.047(5) 0.032(4) -0.001(3) -0.001(4) 0.017(4)
N3 0.022(10) 0.034(13) 0.024(10) 0.006(14) 0.006(8) -0.001(13)
C32 0.027(2) 0.034(3) 0.022(2) 0.000(2) -0.001(2) 0.003(2)
C30 0.027(2) 0.034(3) 0.022(2) 0.000(2) -0.001(2) 0.003(2)
C31 0.027(2) 0.034(3) 0.022(2) 0.000(2) -0.001(2) 0.003(2)
C34 0.027(2) 0.034(3) 0.022(2) 0.000(2) -0.001(2) 0.003(2)
N4 0.027(2) 0.034(3) 0.022(2) 0.000(2) -0.001(2) 0.003(2)
C33 0.028(17) 0.020(15) 0.06(2) -0.001(15) 0.017(16) 0.001(13)
O10 0.046(4) 0.047(4) 0.032(5) -0.001(3) -0.001(4) 0.017(4)
C36 0.027(2) 0.034(3) 0.022(2) 0.000(2) -0.001(2) 0.003(2)
C37 0.027(2) 0.034(3) 0.022(2) 0.000(2) -0.001(2) 0.003(2)
N7 0.046(5) 0.047(5) 0.032(4) -0.001(3) -0.001(4) 0.017(4)
C35 0.027(2) 0.034(3) 0.022(2) 0.000(2) -0.001(2) 0.003(2)
O9 0.046(5) 0.047(5) 0.032(4) -0.001(3) -0.001(4) 0.017(4)

loop_
_atom_type_symbol
_atom_type_description
_atom_type_scat_dispersion_real
_atom_type_scat_dispersion_imag
_atom_type_scat_source
C C 0.0033 0.0016 'International Tables Vol C Tables 4.2.6.8 and 6.1.1.4'
H H 0.0000 0.0000 'International Tables Vol C Tables 4.2.6.8 and 6.1.1.4'
Cd Cd -0.8075 1.2024 'International Tables Vol C Tables 4.2.6.8 and 6.1.1.4'
N N 0.0061 0.0033 'International Tables Vol C Tables 4.2.6.8 and 6.1.1.4'
O O 0.0106 0.0060 'International Tables Vol C Tables 4.2.6.8 and 6.1.1.4'

loop_
_geom_angle_atom_site_label_1
_geom_angle_atom_site_label_2
_geom_angle_atom_site_label_3
_geom_angle
_geom_angle_site_symmetry_1
_geom_angle_site_symmetry_3
O4 Cd2 Cd1 82.8(7) 3_456 .
O4 Cd2 O2 87.5(11) 3_456 .
O4 Cd2 O6 150.8(10) 3_456 4
O4 Cd2 O7 86.6(11) 3_456 2_465
O2 Cd2 Cd1 66.1(7) . .
O2 Cd2 O7 158.8(10) . 2_465
O6 Cd2 Cd1 68.8(7) 4 .
O6 Cd2 O2 87.2(9) 4 .
O6 Cd2 O7 88.1(10) 4 2_465
O7 Cd2 Cd1 92.9(7) 2_465 .
N4 Cd2 Cd1 164.6(7) 2_465 .
N4 Cd2 O4 103.2(10) 2_465 3_456
N4 Cd2 O2 99.7(10) 2_465 .
N4 Cd2 O6 105.9(10) 2_465 4
N4 Cd2 O7 101.5(10) 2_465 2_465
O3 Cd1 Cd2 71.3(7) 3_456 .
O3 Cd1 O1 88.1(11) 3_456 .
O3 Cd1 O5 156.7(10) 3_456 4
O3 Cd1 O8 85.5(9) 3_456 2_465
O1 Cd1 Cd2 87.6(7) . .
O1 Cd1 O5 86.5(9) . 4
O1 Cd1 O8 149.9(10) . 2_465
N1 Cd1 Cd2 164.5(6) . .
N1 Cd1 O3 103.2(9) . 3_456
N1 Cd1 O1 107.0(10) . .
N1 Cd1 O5 100.1(10) . 4
N1 Cd1 O8 103.1(9) . 2_465
O5 Cd1 Cd2 85.9(7) 4 .
O5 Cd1 O8 87.9(10) 4 2_465
O8 Cd1 Cd2 62.5(7) 2_465 .
C5 O3 Cd1 136(2) . 3_556
C5 O4 Cd2 121(2) . 3_556
C1 O1 Cd1 114(2) . .
O3 C5 C4 116(3) . .
O4 C5 O3 126(3) . .
O4 C5 C4 117(3) . .
C1 O2 Cd2 144(2) . .
C19 N2 C22 128(3) . .
C19 N2 C21 108(3) . .
C21 N2 C22 124(3) . .
N6 N5 C9 114(3) . .
C10 C11 C12 120(3) . .
C13 C11 C10 121(3) . .
C13 C11 C12 119(3) . .
C15 C14 C13 120(3) . .
C15 C14 C16 121(3) . .
C13 C14 C16 119(3) . .
O1 C1 O2 126(3) . .
O1 C1 C2 119(3) . .
O2 C1 C2 116(3) . .
C8 C2 C1 120(3) . .
C3 C2 C1 119(3) . .
C3 C2 C8 120(3) . .
C19 N1 Cd1 129(2) . .
C19 N1 C20 107(2) . .
C20 N1 Cd1 124(2) . .
C6 C4 C5 122(3) . .
C3 C4 C5 120(3) . .
C3 C4 C6 118(3) . .
C8 C7 N6 123(3) . .
C8 C7 C6 123(3) . .
C6 C7 N6 114(3) . .
C14 C15 H15 119.8 . .
C14 C15 C9 120(3) . .
C9 C15 H15 119.8 . .
N5 N6 C7 114(2) . .
C15 C9 N5 116(3) . .
C10 C9 N5 125(3) . .
C10 C9 C15 119(3) . .
C11 C10 C9 119(3) . .
C11 C10 H10 120.3 . .
C9 C10 H10 120.3 . .
N2 C22 H22A 109.3 . .
N2 C22 H22B 109.3 . .
N2 C22 C23 112(3) . .
H22A C22 H22B 108.0 . .
C23 C22 H22A 109.3 . .
C23 C22 H22B 109.3 . .
C11 C13 C14 120(3) . .
C11 C13 H13 119.8 . .
C14 C13 H13 119.8 . .
C2 C8 H8 120.9 . .
C7 C8 C2 118(3) . .
C7 C8 H8 120.9 . .
C24 C23 C22 121(3) . .
C24 C23 C28 119(3) . .
C28 C23 C22 120(3) . .
C23 C24 H24 119.7 . .
C23 C24 C25 121(3) . .
C25 C24 H24 119.7 . .
C23 C28 H28 119.6 . .
C27 C28 C23 121(3) . .
C27 C28 H28 119.6 . .
C4 C6 H6 120.3 . .
C7 C6 C4 119(3) . .
C7 C6 H6 120.3 . .
N2 C19 C18 124(3) . .
N1 C19 N2 110(3) . .
N1 C19 C18 126(3) . .
C25 C26 C29 122(3) . .
C25 C26 C27 119(3) . .
C27 C26 C29 119(3) . .
C2 C3 C4 121(3) . .
C2 C3 H3 119.5 . .
C4 C3 H3 119.5 . .
N2 C21 H21 127.5 . .
C20 C21 N2 105(3) . .
C20 C21 H21 127.5 . .
N1 C20 H20 124.9 . .
C21 C20 N1 110(3) . .
C21 C20 H20 124.9 . .
C24 C25 H25 119.3 . .
C26 C25 C24 121(3) . .
C26 C25 H25 119.3 . .
C26 C29 H29A 109.1 . .
C26 C29 H29B 109.1 . .
H29A C29 H29B 107.9 . .
N3 C29 C26 112(3) . .
N3 C29 H29A 109.1 . .
N3 C29 H29B 109.1 . .
C19 C18 H18A 109.3 . .
C19 C18 H18B 109.3 . .
H18A C18 H18B 107.9 . .
C17 C18 C19 112(3) . .
C17 C18 H18A 109.3 . .
C17 C18 H18B 109.3 . .
C28 C27 C26 119(3) . .
C28 C27 H27 120.4 . .
C26 C27 H27 120.4 . .
C18 C17 H17A 109.5 . .
C18 C17 H17B 109.5 . .
C18 C17 H17C 109.5 . .
H17A C17 H17B 109.5 . .
H17A C17 H17C 109.5 . .
H17B C17 H17C 109.5 . .
C12 O6 Cd2 141(2) . 4_545
O6 C12 C11 115(3) . .
O6 C12 O5 129(3) . .
O5 C12 C11 117(3) . .
C12 O5 Cd1 116(2) . 4_545
O8 C16 C14 115(3) . .
O8 C16 O7 129(3) . .
O7 C16 C14 116(3) . .
C16 O8 Cd1 149(2) . 2_464
C16 O7 Cd2 105(2) . 2_464
C32 N3 C29 129(3) . .
C32 N3 C34 108(3) . .
C34 N3 C29 123(3) . .
N3 C32 C31 125(3) . .
N4 C32 N3 110(3) . .
N4 C32 C31 125(3) . .
H30A C30 H30B 109.5 . .
H30A C30 H30C 109.5 . .
H30B C30 H30C 109.5 . .
C31 C30 H30A 109.5 . .
C31 C30 H30B 109.5 . .
C31 C30 H30C 109.5 . .
C32 C31 C30 112(3) . .
C32 C31 H31A 109.3 . .
C32 C31 H31B 109.3 . .
C30 C31 H31A 109.3 . .
C30 C31 H31B 109.3 . .
H31A C31 H31B 107.9 . .
N3 C34 H34 127.1 . .
C33 C34 N3 106(3) . .
C33 C34 H34 126.0 . .
C32 N4 Cd2 128(2) . 2_464
C32 N4 C33 107(3) . .
C33 N4 Cd2 124(2) . 2_464
C34 C33 N4 109(3) . .
C34 C33 H33 125.3 . .
N4 C33 H33 125.3 . .
O10 C36 H36 111.4 . .
N7 C36 O10 137.20 . .
N7 C36 H36 111.4 . .
H37A C37 H37B 109.5 . .
H37A C37 H37C 109.5 . .
H37B C37 H37C 109.5 . .
N7 C37 H37A 109.5 . .
N7 C37 H37B 109.5 . .
N7 C37 H37C 109.5 . .
C36 N7 C37 122.38(19) . .
C36 N7 C35 123.0(2) . .
C37 N7 C35 114.58(15) . .
N7 C35 H35A 109.5 . .
N7 C35 H35B 109.5 . .
N7 C35 H35C 109.5 . .
H35A C35 H35B 109.5 . .
H35A C35 H35C 109.5 . .
H35B C35 H35C 109.5 . .
H9A O9 H9B 109.5 . .

loop_
_geom_bond_atom_site_label_1
_geom_bond_atom_site_label_2
_geom_bond_distance
_geom_bond_site_symmetry_2
Cd2 Cd1 3.210(2) .
Cd2 O4 2.22(3) 3_456
Cd2 O2 2.24(3) .
Cd2 O6 2.23(3) 4
Cd2 O7 2.28(3) 2_465
Cd2 N4 2.19(3) 2_465
Cd1 O3 2.23(3) 3_456
Cd1 O1 2.24(3) .
Cd1 N1 2.21(2) .
Cd1 O5 2.24(3) 4
Cd1 O8 2.26(3) 2_465
O3 Cd1 2.23(3) 3_556
O3 C5 1.26(4) .
O4 Cd2 2.22(3) 3_556
O4 C5 1.26(4) .
O1 C1 1.25(4) .
C5 C4 1.49(4) .
O2 C1 1.26(4) .
N2 C22 1.47(4) .
N2 C19 1.34(4) .
N2 C21 1.40(5) .
N5 N6 1.24(3) .
N5 C9 1.42(4) .
C11 C10 1.38(5) .
C11 C13 1.36(5) .
C11 C12 1.53(5) .
C14 C15 1.36(4) .
C14 C13 1.40(4) .
C14 C16 1.51(4) .
C1 C2 1.49(5) .
C2 C8 1.40(5) .
C2 C3 1.38(5) .
N1 C19 1.32(4) .
N1 C20 1.37(4) .
C4 C6 1.41(4) .
C4 C3 1.40(5) .
C7 N6 1.45(4) .
C7 C8 1.37(5) .
C7 C6 1.38(5) .
C15 H15 0.9300 .
C15 C9 1.41(5) .
C9 C10 1.40(5) .
C10 H10 0.9300 .
C22 H22A 0.9700 .
C22 H22B 0.9700 .
C22 C23 1.53(4) .
C13 H13 0.9300 .
C8 H8 0.9300 .
C23 C24 1.36(4) .
C23 C28 1.40(4) .
C24 H24 0.9300 .
C24 C25 1.39(4) .
C28 H28 0.9300 .
C28 C27 1.39(4) .
C6 H6 0.9300 .
C19 C18 1.51(5) .
C26 C25 1.37(4) .
C26 C29 1.49(4) .
C26 C27 1.42(4) .
C3 H3 0.9300 .
C21 H21 0.9300 .
C21 C20 1.35(5) .
C20 H20 0.9300 .
C25 H25 0.9300 .
C29 H29A 0.9700 .
C29 H29B 0.9700 .
C29 N3 1.46(4) .
C18 H18A 0.9700 .
C18 H18B 0.9700 .
C18 C17 1.49(4) .
C27 H27 0.9300 .
C17 H17A 0.9600 .
C17 H17B 0.9600 .
C17 H17C 0.9600 .
O6 Cd2 2.23(3) 4_545
O6 C12 1.25(4) .
C12 O5 1.25(4) .
O5 Cd1 2.24(3) 4_545
C16 O8 1.27(4) .
C16 O7 1.27(4) .
O8 Cd1 2.26(3) 2_464
O7 Cd2 2.28(3) 2_464
N3 C32 1.34(4) .
N3 C34 1.39(5) .
C32 C31 1.50(5) .
C32 N4 1.34(4) .
C30 H30A 0.9600 .
C30 H30B 0.9600 .
C30 H30C 0.9600 .
C30 C31 1.52(4) .
C31 H31A 0.9700 .
C31 H31B 0.9700 .
C34 H34 0.9300 .
C34 C33 1.36(5) .
N4 Cd2 2.19(3) 2_464
N4 C33 1.37(4) .
C33 H33 0.9300 .
O10 C36 1.3650(5) .
C36 H36 0.9300 .
C36 N7 1.269(2) .
C37 H37A 0.9600 .
C37 H37B 0.9600 .
C37 H37C 0.9600 .
C37 N7 1.457(3) .
N7 C35 1.474(3) .
C35 H35A 0.9600 .
C35 H35B 0.9600 .
C35 H35C 0.9600 .
O9 H9A 0.8501 .
O9 H9B 0.8502 .

loop_
_geom_hbond_atom_site_label_D
_geom_hbond_atom_site_label_H
_geom_hbond_atom_site_label_A
_geom_hbond_distance_DH
_geom_hbond_distance_HA
_geom_hbond_distance_DA
_geom_hbond_angle_DHA
_geom_hbond_site_symmetry_A
C37 H37A O4 0.96 2.52 3.30(3) 138.4 4
C35 H35B O9 0.96 2.46 3.2880(6) 143.8 4_455
O9 H9A O7 0.85 1.99 2.84(3) 175.4 .
O9 H9B O10 0.85 1.90 2.7397(5) 171.3 .

loop_
_geom_torsion_atom_site_label_1
_geom_torsion_atom_site_label_2
_geom_torsion_atom_site_label_3
_geom_torsion_atom_site_label_4
_geom_torsion
_geom_torsion_site_symmetry_1
_geom_torsion_site_symmetry_2
_geom_torsion_site_symmetry_3
_geom_torsion_site_symmetry_4
Cd2 Cd1 O1 C1 8(3) . . . .
Cd2 Cd1 N1 C19 -98(3) . . . .
Cd2 Cd1 N1 C20 88(3) . . . .
Cd2 O4 C5 O3 -4(5) 3_556 . . .
Cd2 O4 C5 C4 175(2) 3_556 . . .
Cd2 O2 C1 O1 -16(7) . . . .
Cd2 O2 C1 C2 163(3) . . . .
Cd2 O6 C12 C11 -177(3) 4_545 . . .
Cd2 O6 C12 O5 2(7) 4_545 . . .
Cd2 N4 C33 C34 -172(2) 2_464 . . .
Cd1 Cd2 O2 C1 17(4) . . . .
Cd1 O3 C5 O4 -14(6) 3_556 . . .
Cd1 O3 C5 C4 167(3) 3_556 . . .
Cd1 O1 C1 O2 -1(5) . . . .
Cd1 O1 C1 C2 180(2) . . . .
Cd1 N1 C19 N2 -176.0(19) . . . .
Cd1 N1 C19 C18 1(5) . . . .
Cd1 N1 C20 C21 176(2) . . . .
O3 Cd1 O1 C1 -64(3) 3_456 . . .
O3 Cd1 N1 C19 -30(3) 3_456 . . .
O3 Cd1 N1 C20 155(2) 3_456 . . .
O3 C5 C4 C6 -151(3) . . . .
O3 C5 C4 C3 26(5) . . . .
O4 Cd2 Cd1 O3 -9.3(11) 3_456 . . 3_456
O4 Cd2 Cd1 O1 -98.1(12) 3_456 . . .
O4 Cd2 Cd1 N1 62(2) 3_456 . . .
O4 Cd2 Cd1 O5 175.2(11) 3_456 . . 4
O4 Cd2 Cd1 O8 85.5(11) 3_456 . . 2_465
O4 Cd2 O2 C1 100(4) 3_456 . . .
O4 C5 C4 C6 31(5) . . . .
O4 C5 C4 C3 -152(3) . . . .
O1 Cd1 N1 C19 62(3) . . . .
O1 Cd1 N1 C20 -113(2) . . . .
O1 C1 C2 C8 25(5) . . . .
O1 C1 C2 C3 -157(3) . . . .
C5 C4 C6 C7 173(3) . . . .
C5 C4 C3 C2 -176(3) . . . .
O2 Cd2 Cd1 O3 81.1(12) . . . 3_456
O2 Cd2 Cd1 O1 -7.7(11) . . . .
O2 Cd2 Cd1 N1 152(2) . . . .
O2 Cd2 Cd1 O5 -94.4(11) . . . 4
O2 Cd2 Cd1 O8 175.9(12) . . . 2_465
O2 C1 C2 C8 -154(3) . . . .
O2 C1 C2 C3 25(5) . . . .
N2 C22 C23 C24 -135(3) . . . .
N2 C22 C23 C28 48(4) . . . .
N2 C19 C18 C17 -78(4) . . . .
N2 C21 C20 N1 0(3) . . . .
N5 C9 C10 C11 176(3) . . . .
C11 C12 O5 Cd1 -179(2) . . . 4_545
C14 C15 C9 N5 179(3) . . . .
C14 C15 C9 C10 -2(5) . . . .
C14 C16 O8 Cd1 -166(3) . . . 2_464
C14 C16 O7 Cd2 170(2) . . . 2_464
C1 C2 C8 C7 173(3) . . . .
C1 C2 C3 C4 -175(3) . . . .
N1 Cd1 O1 C1 -167(2) . . . .
N1 C19 C18 C17 105(4) . . . .
C15 C14 C13 C11 -2(5) . . . .
C15 C14 C16 O8 144(3) . . . .
C15 C14 C16 O7 -36(5) . . . .
C15 C9 C10 C11 -3(5) . . . .
N6 N5 C9 C15 -170(3) . . . .
N6 N5 C9 C10 11(5) . . . .
N6 C7 C8 C2 -177(3) . . . .
N6 C7 C6 C4 -178(3) . . . .
C9 N5 N6 C7 178(3) . . . .
C10 C11 C13 C14 -3(5) . . . .
C10 C11 C12 O6 148(3) . . . .
C10 C11 C12 O5 -31(5) . . . .
C22 N2 C19 N1 -180(3) . . . .
C22 N2 C19 C18 3(5) . . . .
C22 N2 C21 C20 -180(3) . . . .
C22 C23 C24 C25 -178(3) . . . .
C22 C23 C28 C27 179(3) . . . .
C13 C11 C10 C9 5(5) . . . .
C13 C11 C12 O6 -29(5) . . . .
C13 C11 C12 O5 152(3) . . . .
C13 C14 C15 C9 5(5) . . . .
C13 C14 C16 O8 -33(5) . . . .
C13 C14 C16 O7 146(3) . . . .
C8 C2 C3 C4 3(5) . . . .
C8 C7 N6 N5 -14(5) . . . .
C8 C7 C6 C4 3(5) . . . .
C23 C24 C25 C26 -3(5) . . . .
C23 C28 C27 C26 1(5) . . . .
C24 C23 C28 C27 2(5) . . . .
C28 C23 C24 C25 -1(5) . . . .
C6 C4 C3 C2 1(5) . . . .
C6 C7 N6 N5 167(3) . . . .
C6 C7 C8 C2 2(5) . . . .
C19 N2 C22 C23 -120(3) . . . .
C19 N2 C21 C20 0(3) . . . .
C19 N1 C20 C21 1(4) . . . .
C26 C29 N3 C32 107(3) . . . .
C26 C29 N3 C34 -65(4) . . . .
C3 C2 C8 C7 -5(5) . . . .
C3 C4 C6 C7 -4(5) . . . .
C21 N2 C22 C23 60(4) . . . .
C21 N2 C19 N1 1(3) . . . .
C21 N2 C19 C18 -177(3) . . . .
C20 N1 C19 N2 -1(3) . . . .
C20 N1 C19 C18 176(3) . . . .
C25 C26 C29 N3 133(3) . . . .
C25 C26 C27 C28 -5(5) . . . .
C29 C26 C25 C24 -175(3) . . . .
C29 C26 C27 C28 176(3) . . . .
C29 N3 C32 C31 10(5) . . . .
C29 N3 C32 N4 -174(3) . . . .
C29 N3 C34 C33 174(3) . . . .
C27 C26 C25 C24 6(5) . . . .
C27 C26 C29 N3 -48(4) . . . .
O6 Cd2 Cd1 O3 177.7(11) 4 . . 3_456
O6 Cd2 Cd1 O1 88.8(11) 4 . . .
O6 Cd2 Cd1 N1 -111(2) 4 . . .
O6 Cd2 Cd1 O5 2.2(11) 4 . . 4
O6 Cd2 Cd1 O8 -87.6(12) 4 . . 2_465
O6 Cd2 O2 C1 -51(4) 4 . . .
O6 C12 O5 Cd1 2(5) . . . 4_545
C12 C11 C10 C9 -172(3) . . . .
C12 C11 C13 C14 174(3) . . . .
O5 Cd1 O1 C1 94(3) 4 . . .
O5 Cd1 N1 C19 151(3) 4 . . .
O5 Cd1 N1 C20 -23(2) 4 . . .
C16 C14 C15 C9 -173(3) . . . .
C16 C14 C13 C11 176(3) . . . .
O8 Cd1 O1 C1 14(4) 2_465 . . .
O8 Cd1 N1 C19 -119(3) 2_465 . . .
O8 Cd1 N1 C20 67(2) 2_465 . . .
O8 C16 O7 Cd2 -10(5) . . . 2_464
O7 Cd2 Cd1 O3 -95.5(11) 2_465 . . 3_456
O7 Cd2 Cd1 O1 175.6(11) 2_465 . . .
O7 Cd2 Cd1 N1 -24(2) 2_465 . . .
O7 Cd2 Cd1 O5 89.0(11) 2_465 . . 4
O7 Cd2 Cd1 O8 -0.7(11) 2_465 . . 2_465
O7 Cd2 O2 C1 26(6) 2_465 . . .
O7 C16 O8 Cd1 14(8) . . . 2_464
N3 C32 C31 C30 78(4) . . . .
N3 C32 N4 Cd2 172.2(19) . . . 2_464
N3 C32 N4 C33 0(4) . . . .
N3 C34 C33 N4 0(4) . . . .
C32 N3 C34 C33 1(4) . . . .
C32 N4 C33 C34 0(4) . . . .
C31 C32 N4 Cd2 -12(4) . . . 2_464
C31 C32 N4 C33 176(3) . . . .
C34 N3 C32 C31 -177(3) . . . .
C34 N3 C32 N4 0(3) . . . .
N4 Cd2 Cd1 O3 105(3) 2_465 . . 3_456
N4 Cd2 Cd1 O1 16(3) 2_465 . . .
N4 Cd2 Cd1 N1 176(3) 2_465 . . .
N4 Cd2 Cd1 O5 -70(3) 2_465 . . 4
N4 Cd2 Cd1 O8 -160(3) 2_465 . . 2_465
N4 Cd2 O2 C1 -157(4) 2_465 . . .
N4 C32 C31 C30 -97(4) . . . .
O10 C36 N7 C37 -14.86 . . . .
O10 C36 N7 C35 168.68 . . . .
